data_4078312
loop_
_publ_author_name
'Weberski, Michael P.'
'Chen, Changle'
'Delferro, Massimiliano'
'Zuccaccia, Cristiano'
'Macchioni, Alceo'
'Marks, Tobin J.'

_publ_section_title
;
 Suppression of \b-Hydride Chain Transfer in Nickel(II)-Catalyzed Ethylene
 Polymerization via Weak Fluorocarbon Ligand--Product Interactions
;
_journal_issue 9
_journal_name_full Organometallics
_journal_page_first 3773
_journal_paper_doi 10.1021/om3002735
_journal_volume 31
_journal_year 2012
_chemical_formula_moiety 'C28 H41 F3 N Ni O P'
_chemical_formula_sum 'C28 H41 F3 N Ni O P'
_chemical_formula_weight 554.30
_chemical_name_common (C=NCF3)FI-Ni
_chemical_name_systematic
;
[2-tert-butyl-6-(2,2,2-trifluoro-1-(2,6-diisopropylphenyl)
imino-ethyl)phenolato]-Ni(II)-methyl-(trimethylphosphine) 
;
_space_group_IT_number 14
_symmetry_cell_setting monoclinic
_symmetry_space_group_name_Hall '-P 2ybc'
_symmetry_space_group_name_H-M 'P 1 21/c 1'
_atom_sites_solution_hydrogens geom
_atom_sites_solution_primary direct
_atom_sites_solution_secondary difmap
_audit_creation_method SHELXL-97
_cell_angle_alpha 90.00
_cell_angle_beta 106.771(3)
_cell_angle_gamma 90.00
_cell_formula_units_Z 4
_cell_length_a 11.5636(6)
_cell_length_b 25.3986(13)
_cell_length_c 9.9465(5)
_cell_measurement_reflns_used 9457
_cell_measurement_temperature 100(2)
_cell_measurement_theta_max 29.33
_cell_measurement_theta_min 2.44
_cell_volume 2797.0(3)
_computing_cell_refinement 'Bruker SAINT'
_computing_data_collection 'Bruker APEX2'
_computing_data_reduction 'Bruker SAINT'
_computing_molecular_graphics 'Bruker SHELXTL'
_computing_publication_material 'Bruker SHELXTL'
_computing_structure_refinement 'SHELXL-97 (Sheldrick, 2008)'
_computing_structure_solution 'SHELXS-97 (Sheldrick, 2008)'
_diffrn_ambient_temperature 100(2)
_diffrn_measured_fraction_theta_full 0.989
_diffrn_measured_fraction_theta_max 0.989
_diffrn_measurement_device_type 'Bruker APEX-II CCD'
_diffrn_measurement_method '\f and \w scans'
_diffrn_radiation_monochromator graphite
_diffrn_radiation_source 'fine-focus sealed tube'
_diffrn_radiation_type MoK\a
_diffrn_radiation_wavelength 0.71073
_diffrn_reflns_av_R_equivalents 0.0391
_diffrn_reflns_av_sigmaI/netI 0.0375
_diffrn_reflns_limit_h_max 15
_diffrn_reflns_limit_h_min -16
_diffrn_reflns_limit_k_max 35
_diffrn_reflns_limit_k_min -35
_diffrn_reflns_limit_l_max 13
_diffrn_reflns_limit_l_min -13
_diffrn_reflns_number 62211
_diffrn_reflns_theta_full 30.09
_diffrn_reflns_theta_max 30.09
_diffrn_reflns_theta_min 1.60
_diffrn_standards_number 0
_exptl_absorpt_coefficient_mu 0.791
_exptl_absorpt_correction_T_max 0.9152
_exptl_absorpt_correction_T_min 0.6949
_exptl_absorpt_correction_type multi-scan
_exptl_absorpt_process_details 'SADABS, Bruker'
_exptl_crystal_colour red
_exptl_crystal_density_diffrn 1.316
_exptl_crystal_density_method 'not measured'
_exptl_crystal_description columnar
_exptl_crystal_F_000 1176
_exptl_crystal_size_max 0.50
_exptl_crystal_size_mid 0.12
_exptl_crystal_size_min 0.11
_refine_diff_density_max 0.743
_refine_diff_density_min -0.633
_refine_diff_density_rms 0.064
_refine_ls_extinction_method none
_refine_ls_goodness_of_fit_ref 1.030
_refine_ls_hydrogen_treatment constr
_refine_ls_matrix_type full
_refine_ls_number_parameters 348
_refine_ls_number_reflns 8131
_refine_ls_number_restraints 0
_refine_ls_restrained_S_all 1.030
_refine_ls_R_factor_all 0.0643
_refine_ls_R_factor_gt 0.0390
_refine_ls_shift/su_max 0.002
_refine_ls_shift/su_mean 0.000
_refine_ls_structure_factor_coef Fsqd
_refine_ls_weighting_details 'calc w=1/[\s^2^(Fo^2^)+(0.0410P)^2^+1.7752P] where P=(Fo^2^+2Fc^2^)/3'
_refine_ls_weighting_scheme calc
_refine_ls_wR_factor_gt 0.0894
_refine_ls_wR_factor_ref 0.1010
_reflns_number_gt 6000
_reflns_number_total 8131
_reflns_threshold_expression >2sigma(I)
_cod_data_source_file om3002735_si_001.cif
_cod_data_source_block (CNCF3)FI-Ni
_cod_original_cell_volume 2797.0(2)
_cod_original_sg_symbol_H-M P2(1)/c
_cod_database_code 4078312

loop_
_symmetry_equiv_pos_as_xyz
'x, y, z'
'-x, y+1/2, -z+1/2'
'-x, -y, -z'
'x, -y-1/2, z-1/2'

loop_
_atom_site_label
_atom_site_type_symbol
_atom_site_fract_x
_atom_site_fract_y
_atom_site_fract_z
_atom_site_U_iso_or_equiv
_atom_site_adp_type
_atom_site_occupancy
_atom_site_symmetry_multiplicity
_atom_site_calc_flag
_atom_site_refinement_flags
_atom_site_disorder_assembly
_atom_site_disorder_group
Ni1 Ni 0.13278(2) 0.343385(8) 0.08579(2) 0.02078(7) Uani 1 1 d . . .
P1 P 0.09749(6) 0.30598(2) -0.11426(5) 0.03438(13) Uani 1 1 d . . .
F1 F 0.03966(11) 0.49883(5) 0.35697(13) 0.0386(3) Uani 1 1 d . . .
F2 F 0.16647(12) 0.45674(5) 0.52502(12) 0.0454(3) Uani 1 1 d . . .
F3 F 0.22557(11) 0.49598(5) 0.36626(14) 0.0433(3) Uani 1 1 d . . .
O1 O -0.03363(11) 0.35697(5) 0.06122(13) 0.0252(3) Uani 1 1 d . . .
N1 N 0.18172(13) 0.39577(5) 0.23746(14) 0.0185(3) Uani 1 1 d . . .
C1 C 0.29248(19) 0.31343(8) 0.1234(2) 0.0365(5) Uani 1 1 d . . .
H1A H 0.3255 0.3069 0.2243 0.055 Uiso 1 1 calc R . .
H1B H 0.3451 0.3380 0.0929 0.055 Uiso 1 1 calc R . .
H1C H 0.2879 0.2802 0.0721 0.055 Uiso 1 1 calc R . .
C2 C 0.2114(3) 0.31491(15) -0.2066(3) 0.0746(10) Uani 1 1 d . . .
H2A H 0.2901 0.3032 -0.1464 0.112 Uiso 1 1 calc R . .
H2B H 0.2159 0.3522 -0.2296 0.112 Uiso 1 1 calc R . .
H2C H 0.1893 0.2941 -0.2932 0.112 Uiso 1 1 calc R . .
C3 C 0.0740(3) 0.23556(9) -0.1244(3) 0.0501(6) Uani 1 1 d . . .
H3A H 0.0034 0.2268 -0.0930 0.075 Uiso 1 1 calc R . .
H3B H 0.1455 0.2179 -0.0639 0.075 Uiso 1 1 calc R . .
H3C H 0.0603 0.2239 -0.2216 0.075 Uiso 1 1 calc R . .
C4 C -0.0352(3) 0.33165(10) -0.2420(2) 0.0545(7) Uani 1 1 d . . .
H4A H -0.0396 0.3175 -0.3350 0.082 Uiso 1 1 calc R . .
H4B H -0.0305 0.3701 -0.2441 0.082 Uiso 1 1 calc R . .
H4C H -0.1075 0.3212 -0.2161 0.082 Uiso 1 1 calc R . .
C5 C -0.07824(16) 0.36677(7) 0.1653(2) 0.0250(4) Uani 1 1 d . . .
C6 C -0.01153(16) 0.39434(7) 0.28824(19) 0.0240(4) Uani 1 1 d . . .
C7 C -0.06248(19) 0.40196(9) 0.4000(2) 0.0348(5) Uani 1 1 d . . .
H7 H -0.0176 0.4201 0.4821 0.042 Uiso 1 1 calc R . .
C8 C -0.1751(2) 0.38370(10) 0.3916(3) 0.0458(6) Uani 1 1 d . . .
H8 H -0.2073 0.3878 0.4688 0.055 Uiso 1 1 calc R . .
C9 C -0.2426(2) 0.35910(10) 0.2695(3) 0.0460(6) Uani 1 1 d . . .
H9 H -0.3220 0.3477 0.2644 0.055 Uiso 1 1 calc R . .
C10 C -0.20014(17) 0.35040(8) 0.1554(2) 0.0352(5) Uani 1 1 d . . .
C11 C -0.2780(2) 0.32312(10) 0.0233(3) 0.0502(6) Uani 1 1 d . . .
C12 C -0.2943(3) 0.35865(11) -0.1052(3) 0.0623(8) Uani 1 1 d . . .
H12A H -0.3439 0.3891 -0.0974 0.093 Uiso 1 1 calc R . .
H12B H -0.3343 0.3388 -0.1905 0.093 Uiso 1 1 calc R . .
H12C H -0.2151 0.3707 -0.1099 0.093 Uiso 1 1 calc R . .
C13 C -0.2200(2) 0.27060(9) 0.0025(3) 0.0514(6) Uani 1 1 d . . .
H13A H -0.1372 0.2768 -0.0007 0.077 Uiso 1 1 calc R . .
H13B H -0.2670 0.2545 -0.0858 0.077 Uiso 1 1 calc R . .
H13C H -0.2187 0.2469 0.0808 0.077 Uiso 1 1 calc R . .
C14 C -0.4056(2) 0.31039(14) 0.0333(4) 0.0828(11) Uani 1 1 d . . .
H14A H -0.3994 0.2879 0.1151 0.124 Uiso 1 1 calc R . .
H14B H -0.4515 0.2921 -0.0521 0.124 Uiso 1 1 calc R . .
H14C H -0.4470 0.3432 0.0433 0.124 Uiso 1 1 calc R . .
C15 C 0.10717(16) 0.41597(7) 0.29873(17) 0.0212(3) Uani 1 1 d . . .
C16 C 0.13663(18) 0.46708(8) 0.3866(2) 0.0321(4) Uani 1 1 d . . .
C17 C 0.30169(16) 0.41739(6) 0.25560(18) 0.0212(3) Uani 1 1 d . . .
C18 C 0.39546(16) 0.40467(7) 0.37531(19) 0.0239(4) Uani 1 1 d . . .
C19 C 0.51030(18) 0.42405(8) 0.3841(2) 0.0340(4) Uani 1 1 d . . .
H19 H 0.5757 0.4157 0.4641 0.041 Uiso 1 1 calc R . .
C20 C 0.5311(2) 0.45487(9) 0.2802(3) 0.0413(5) Uani 1 1 d . . .
H20 H 0.6099 0.4679 0.2888 0.050 Uiso 1 1 calc R . .
C21 C 0.4364(2) 0.46687(8) 0.1626(2) 0.0371(5) Uani 1 1 d . . .
H21 H 0.4513 0.4884 0.0911 0.045 Uiso 1 1 calc R . .
C22 C 0.32054(18) 0.44824(7) 0.14673(19) 0.0268(4) Uani 1 1 d . B .
C23 C 0.38123(17) 0.37123(8) 0.4965(2) 0.0309(4) Uani 1 1 d . . .
H23 H 0.2941 0.3615 0.4767 0.037 Uiso 1 1 calc R . .
C24 C 0.4551(2) 0.32057(9) 0.5140(3) 0.0466(6) Uani 1 1 d . . .
H24A H 0.4290 0.2998 0.4275 0.070 Uiso 1 1 calc R . .
H24B H 0.4430 0.3001 0.5924 0.070 Uiso 1 1 calc R . .
H24C H 0.5409 0.3293 0.5334 0.070 Uiso 1 1 calc R . .
C25 C 0.4194(2) 0.40189(10) 0.6348(2) 0.0414(5) Uani 1 1 d . . .
H25A H 0.5052 0.4110 0.6570 0.062 Uiso 1 1 calc R . .
H25B H 0.4061 0.3801 0.7103 0.062 Uiso 1 1 calc R . .
H25C H 0.3713 0.4342 0.6256 0.062 Uiso 1 1 calc R . .
C26 C 0.2180(2) 0.46144(8) 0.0161(2) 0.0361(5) Uani 1 1 d . . .
H26 H 0.1686 0.4286 -0.0086 0.043 Uiso 1 1 calc R A 1
C27A C 0.2509(4) 0.4765(2) -0.1117(4) 0.0407(11) Uani 0.597(8) 1 d P B 1
H27A H 0.2868 0.5118 -0.0993 0.061 Uiso 0.597(8) 1 calc PR B 1
H27B H 0.1783 0.4766 -0.1925 0.061 Uiso 0.597(8) 1 calc PR B 1
H27C H 0.3093 0.4512 -0.1280 0.061 Uiso 0.597(8) 1 calc PR B 1
C28A C 0.1279(5) 0.5059(2) 0.0415(5) 0.0542(16) Uani 0.597(8) 1 d P B 1
H28A H 0.1745 0.5369 0.0844 0.081 Uiso 0.597(8) 1 calc PR B 1
H28B H 0.0834 0.4921 0.1042 0.081 Uiso 0.597(8) 1 calc PR B 1
H28C H 0.0707 0.5157 -0.0486 0.081 Uiso 0.597(8) 1 calc PR B 1
C27B C 0.2708(7) 0.4435(4) -0.1149(6) 0.049(2) Uani 0.403(8) 1 d P B 2
H27D H 0.2062 0.4460 -0.2037 0.074 Uiso 0.403(8) 1 calc PR B 2
H27E H 0.3000 0.4071 -0.1004 0.074 Uiso 0.403(8) 1 calc PR B 2
H27F H 0.3374 0.4668 -0.1183 0.074 Uiso 0.403(8) 1 calc PR B 2
C28B C 0.2038(7) 0.5188(2) 0.0081(8) 0.055(3) Uani 0.403(8) 1 d P B 2
H28D H 0.2809 0.5352 0.0094 0.083 Uiso 0.403(8) 1 calc PR B 2
H28E H 0.1789 0.5314 0.0887 0.083 Uiso 0.403(8) 1 calc PR B 2
H28F H 0.1422 0.5283 -0.0790 0.083 Uiso 0.403(8) 1 calc PR B 2

loop_
_atom_site_aniso_label
_atom_site_aniso_U_11
_atom_site_aniso_U_22
_atom_site_aniso_U_33
_atom_site_aniso_U_23
_atom_site_aniso_U_13
_atom_site_aniso_U_12
Ni1 0.02706(12) 0.01901(11) 0.01773(11) -0.00394(8) 0.00877(8) -0.00277(9)
P1 0.0524(3) 0.0318(3) 0.0224(2) -0.0106(2) 0.0162(2) -0.0131(2)
F1 0.0415(7) 0.0306(6) 0.0426(7) -0.0104(5) 0.0105(5) 0.0160(5)
F2 0.0473(8) 0.0580(8) 0.0251(6) -0.0168(6) 0.0013(5) 0.0176(6)
F3 0.0398(7) 0.0302(6) 0.0590(8) -0.0234(6) 0.0130(6) -0.0041(5)
O1 0.0254(7) 0.0263(6) 0.0205(6) -0.0016(5) 0.0011(5) 0.0013(5)
N1 0.0212(7) 0.0168(6) 0.0162(6) -0.0007(5) 0.0036(5) 0.0021(5)
C1 0.0351(11) 0.0343(11) 0.0439(12) -0.0166(9) 0.0174(9) 0.0003(9)
C2 0.090(2) 0.105(3) 0.0465(16) -0.0198(16) 0.0484(16) -0.026(2)
C3 0.0682(17) 0.0323(12) 0.0490(14) -0.0205(10) 0.0155(12) -0.0119(11)
C4 0.081(2) 0.0527(15) 0.0211(10) -0.0035(10) 0.0011(11) -0.0072(13)
C5 0.0215(9) 0.0219(8) 0.0295(9) 0.0061(7) 0.0043(7) 0.0053(7)
C6 0.0228(9) 0.0263(9) 0.0237(8) 0.0045(7) 0.0076(7) 0.0087(7)
C7 0.0337(11) 0.0431(12) 0.0305(10) 0.0059(8) 0.0140(9) 0.0147(9)
C8 0.0406(13) 0.0567(15) 0.0495(14) 0.0128(11) 0.0282(11) 0.0167(11)
C9 0.0245(11) 0.0467(13) 0.0720(18) 0.0132(12) 0.0221(11) 0.0081(9)
C10 0.0203(9) 0.0315(10) 0.0515(13) 0.0071(9) 0.0066(9) 0.0058(8)
C11 0.0217(10) 0.0461(13) 0.0723(18) -0.0017(12) -0.0032(11) -0.0012(9)
C12 0.0464(15) 0.0570(16) 0.0596(17) -0.0005(13) -0.0228(13) 0.0084(12)
C13 0.0391(13) 0.0377(13) 0.0669(17) -0.0055(11) -0.0015(12) -0.0090(10)
C14 0.0233(13) 0.084(2) 0.131(3) -0.008(2) 0.0050(16) -0.0091(14)
C15 0.0244(9) 0.0211(8) 0.0158(7) -0.0009(6) 0.0025(6) 0.0061(6)
C16 0.0329(11) 0.0331(10) 0.0273(9) -0.0107(8) 0.0039(8) 0.0077(8)
C17 0.0258(9) 0.0158(7) 0.0232(8) -0.0032(6) 0.0092(7) -0.0020(6)
C18 0.0245(9) 0.0216(8) 0.0266(9) -0.0006(7) 0.0089(7) -0.0008(7)
C19 0.0260(10) 0.0375(11) 0.0371(11) 0.0036(9) 0.0067(8) -0.0028(8)
C20 0.0328(11) 0.0441(13) 0.0503(14) 0.0030(10) 0.0172(10) -0.0132(9)
C21 0.0480(13) 0.0333(11) 0.0355(11) 0.0022(9) 0.0207(10) -0.0109(9)
C22 0.0392(11) 0.0205(8) 0.0229(9) -0.0016(7) 0.0123(8) -0.0041(7)
C23 0.0247(9) 0.0352(10) 0.0296(10) 0.0106(8) 0.0026(8) -0.0019(8)
C24 0.0526(14) 0.0325(11) 0.0447(13) 0.0106(10) -0.0021(11) 0.0019(10)
C25 0.0338(12) 0.0607(15) 0.0269(10) 0.0068(10) 0.0043(9) 0.0067(10)
C26 0.0537(13) 0.0262(10) 0.0256(10) 0.0044(7) 0.0070(9) -0.0071(9)
C27A 0.051(2) 0.047(3) 0.0264(18) 0.0061(18) 0.0151(16) -0.006(2)
C28A 0.062(3) 0.062(3) 0.044(2) 0.025(2) 0.024(2) 0.034(3)
C27B 0.068(5) 0.055(5) 0.023(3) 0.003(3) 0.013(3) -0.024(4)
C28B 0.055(5) 0.040(3) 0.053(4) 0.013(3) -0.013(4) 0.005(3)

loop_
_atom_type_symbol
_atom_type_description
_atom_type_scat_dispersion_real
_atom_type_scat_dispersion_imag
_atom_type_scat_source
C C 0.0033 0.0016 'International Tables Vol C Tables 4.2.6.8 and 6.1.1.4'
H H 0.0000 0.0000 'International Tables Vol C Tables 4.2.6.8 and 6.1.1.4'
N N 0.0061 0.0033 'International Tables Vol C Tables 4.2.6.8 and 6.1.1.4'
O O 0.0106 0.0060 'International Tables Vol C Tables 4.2.6.8 and 6.1.1.4'
F F 0.0171 0.0103 'International Tables Vol C Tables 4.2.6.8 and 6.1.1.4'
P P 0.1023 0.0942 'International Tables Vol C Tables 4.2.6.8 and 6.1.1.4'
Ni Ni 0.3393 1.1124 'International Tables Vol C Tables 4.2.6.8 and 6.1.1.4'

loop_
_geom_angle_atom_site_label_1
_geom_angle_atom_site_label_2
_geom_angle_atom_site_label_3
_geom_angle
O1 Ni1 C1 166.57(8)
O1 Ni1 N1 91.86(6)
C1 Ni1 N1 94.04(7)
O1 Ni1 P1 92.68(4)
C1 Ni1 P1 85.42(6)
N1 Ni1 P1 161.87(5)
C3 P1 C4 103.54(12)
C3 P1 C2 102.35(15)
C4 P1 C2 101.02(15)
C3 P1 Ni1 118.50(9)
C4 P1 Ni1 112.94(9)
C2 P1 Ni1 116.25(10)
C5 O1 Ni1 123.31(11)
C15 N1 C17 122.15(14)
C15 N1 Ni1 123.00(12)
C17 N1 Ni1 113.80(10)
Ni1 C1 H1A 109.5
Ni1 C1 H1B 109.5
H1A C1 H1B 109.5
Ni1 C1 H1C 109.5
H1A C1 H1C 109.5
H1B C1 H1C 109.5
P1 C2 H2A 109.5
P1 C2 H2B 109.5
H2A C2 H2B 109.5
P1 C2 H2C 109.5
H2A C2 H2C 109.5
H2B C2 H2C 109.5
P1 C3 H3A 109.5
P1 C3 H3B 109.5
H3A C3 H3B 109.5
P1 C3 H3C 109.5
H3A C3 H3C 109.5
H3B C3 H3C 109.5
P1 C4 H4A 109.5
P1 C4 H4B 109.5
H4A C4 H4B 109.5
P1 C4 H4C 109.5
H4A C4 H4C 109.5
H4B C4 H4C 109.5
O1 C5 C6 122.20(16)
O1 C5 C10 119.39(17)
C6 C5 C10 118.39(18)
C7 C6 C5 119.74(18)
C7 C6 C15 119.40(17)
C5 C6 C15 120.84(16)
C8 C7 C6 120.9(2)
C8 C7 H7 119.6
C6 C7 H7 119.6
C7 C8 C9 119.6(2)
C7 C8 H8 120.2
C9 C8 H8 120.2
C10 C9 C8 123.2(2)
C10 C9 H9 118.4
C8 C9 H9 118.4
C9 C10 C5 118.0(2)
C9 C10 C11 121.3(2)
C5 C10 C11 120.7(2)
C10 C11 C12 110.5(2)
C10 C11 C13 109.77(18)
C12 C11 C13 110.7(3)
C10 C11 C14 112.2(3)
C12 C11 C14 106.7(2)
C13 C11 C14 106.9(2)
C11 C12 H12A 109.5
C11 C12 H12B 109.5
H12A C12 H12B 109.5
C11 C12 H12C 109.5
H12A C12 H12C 109.5
H12B C12 H12C 109.5
C11 C13 H13A 109.5
C11 C13 H13B 109.5
H13A C13 H13B 109.5
C11 C13 H13C 109.5
H13A C13 H13C 109.5
H13B C13 H13C 109.5
C11 C14 H14A 109.5
C11 C14 H14B 109.5
H14A C14 H14B 109.5
C11 C14 H14C 109.5
H14A C14 H14C 109.5
H14B C14 H14C 109.5
N1 C15 C6 123.97(15)
N1 C15 C16 121.98(16)
C6 C15 C16 114.02(15)
F3 C16 F1 105.63(17)
F3 C16 F2 106.45(16)
F1 C16 F2 107.04(15)
F3 C16 C15 115.62(16)
F1 C16 C15 110.25(15)
F2 C16 C15 111.36(16)
C18 C17 C22 122.09(17)
C18 C17 N1 119.76(15)
C22 C17 N1 118.04(15)
C19 C18 C17 117.54(17)
C19 C18 C23 117.76(17)
C17 C18 C23 124.70(16)
C20 C19 C18 121.6(2)
C20 C19 H19 119.2
C18 C19 H19 119.2
C19 C20 C21 119.60(19)
C19 C20 H20 120.2
C21 C20 H20 120.2
C22 C21 C20 121.53(19)
C22 C21 H21 119.2
C20 C21 H21 119.2
C21 C22 C17 117.58(18)
C21 C22 C26 120.75(17)
C17 C22 C26 121.67(17)
C18 C23 C24 112.07(18)
C18 C23 C25 111.03(17)
C24 C23 C25 108.65(17)
C18 C23 H23 108.3
C24 C23 H23 108.3
C25 C23 H23 108.3
C23 C24 H24A 109.5
C23 C24 H24B 109.5
H24A C24 H24B 109.5
C23 C24 H24C 109.5
H24A C24 H24C 109.5
H24B C24 H24C 109.5
C23 C25 H25A 109.5
C23 C25 H25B 109.5
H25A C25 H25B 109.5
C23 C25 H25C 109.5
H25A C25 H25C 109.5
H25B C25 H25C 109.5
C28B C26 C27A 75.4(4)
C28B C26 C22 108.2(3)
C27A C26 C22 117.4(2)
C28B C26 C28A 40.7(3)
C27A C26 C28A 107.1(3)
C22 C26 C28A 113.7(2)
C28B C26 C27B 107.0(4)
C27A C26 C27B 31.7(3)
C22 C26 C27B 103.7(3)
C28A C26 C27B 136.2(4)
C28B C26 H26 140.2
C27A C26 H26 105.9
C22 C26 H26 105.9
C28A C26 H26 105.9
C27B C26 H26 83.8
C26 C27A H27A 109.5
C26 C27A H27B 109.5
C26 C27A H27C 109.5
C26 C28A H28A 109.5
C26 C28A H28B 109.5
C26 C28A H28C 109.5
C26 C27B H27D 109.5
C26 C27B H27E 109.5
H27D C27B H27E 109.5
C26 C27B H27F 109.5
H27D C27B H27F 109.5
H27E C27B H27F 109.5
C26 C28B H28D 109.5
C26 C28B H28E 109.5
H28D C28B H28E 109.5
C26 C28B H28F 109.5
H28D C28B H28F 109.5
H28E C28B H28F 109.5

loop_
_geom_bond_atom_site_label_1
_geom_bond_atom_site_label_2
_geom_bond_distance
Ni1 O1 1.9001(13)
Ni1 C1 1.931(2)
Ni1 N1 1.9681(13)
Ni1 P1 2.1353(5)
P1 C3 1.808(2)
P1 C4 1.808(3)
P1 C2 1.824(3)
F1 C16 1.343(2)
F2 C16 1.345(2)
F3 C16 1.326(3)
O1 C5 1.307(2)
N1 C15 1.297(2)
N1 C17 1.454(2)
C1 H1A 0.9800
C1 H1B 0.9800
C1 H1C 0.9800
C2 H2A 0.9800
C2 H2B 0.9800
C2 H2C 0.9800
C3 H3A 0.9800
C3 H3B 0.9800
C3 H3C 0.9800
C4 H4A 0.9800
C4 H4B 0.9800
C4 H4C 0.9800
C5 C6 1.427(3)
C5 C10 1.445(3)
C6 C7 1.414(3)
C6 C15 1.454(3)
C7 C8 1.362(3)
C7 H7 0.9500
C8 C9 1.388(4)
C8 H8 0.9500
C9 C10 1.379(3)
C9 H9 0.9500
C10 C11 1.528(3)
C11 C12 1.531(4)
C11 C13 1.533(3)
C11 C14 1.542(4)
C12 H12A 0.9800
C12 H12B 0.9800
C12 H12C 0.9800
C13 H13A 0.9800
C13 H13B 0.9800
C13 H13C 0.9800
C14 H14A 0.9800
C14 H14B 0.9800
C14 H14C 0.9800
C15 C16 1.547(2)
C17 C18 1.397(2)
C17 C22 1.404(2)
C18 C19 1.395(3)
C18 C23 1.522(3)
C19 C20 1.372(3)
C19 H19 0.9500
C20 C21 1.386(3)
C20 H20 0.9500
C21 C22 1.387(3)
C21 H21 0.9500
C22 C26 1.523(3)
C23 C24 1.527(3)
C23 C25 1.531(3)
C23 H23 1.0000
C24 H24A 0.9800
C24 H24B 0.9800
C24 H24C 0.9800
C25 H25A 0.9800
C25 H25B 0.9800
C25 H25C 0.9800
C26 C28B 1.466(6)
C26 C27A 1.479(4)
C26 C28A 1.605(5)
C26 C27B 1.655(8)
C26 H26 1.0000
C27A H27A 0.9800
C27A H27B 0.9800
C27A H27C 0.9800
C28A H28A 0.9800
C28A H28B 0.9800
C28A H28C 0.9800
C27B H27D 0.9800
C27B H27E 0.9800
C27B H27F 0.9800
C28B H28D 0.9800
C28B H28E 0.9800
C28B H28F 0.9800

loop_
_geom_torsion_atom_site_label_1
_geom_torsion_atom_site_label_2
_geom_torsion_atom_site_label_3
_geom_torsion_atom_site_label_4
_geom_torsion
O1 Ni1 P1 C3 -91.28(11)
C1 Ni1 P1 C3 75.40(13)
N1 Ni1 P1 C3 164.41(17)
O1 Ni1 P1 C4 29.98(11)
C1 Ni1 P1 C4 -163.33(12)
N1 Ni1 P1 C4 -74.33(18)
O1 Ni1 P1 C2 146.10(15)
C1 Ni1 P1 C2 -47.22(16)
N1 Ni1 P1 C2 41.8(2)
C1 Ni1 O1 C5 78.5(3)
N1 Ni1 O1 C5 -37.58(14)
P1 Ni1 O1 C5 159.97(13)
O1 Ni1 N1 C15 13.49(14)
C1 Ni1 N1 C15 -154.44(15)
P1 Ni1 N1 C15 117.93(16)
O1 Ni1 N1 C17 -155.01(11)
C1 Ni1 N1 C17 37.06(13)
P1 Ni1 N1 C17 -50.6(2)
Ni1 O1 C5 C6 33.3(2)
Ni1 O1 C5 C10 -148.15(13)
O1 C5 C6 C7 -177.44(16)
C10 C5 C6 C7 4.0(3)
O1 C5 C6 C15 4.2(3)
C10 C5 C6 C15 -174.35(16)
C5 C6 C7 C8 -0.5(3)
C15 C6 C7 C8 177.84(19)
C6 C7 C8 C9 -2.5(3)
C7 C8 C9 C10 2.1(4)
C8 C9 C10 C5 1.4(3)
C8 C9 C10 C11 180.0(2)
O1 C5 C10 C9 177.02(18)
C6 C5 C10 C9 -4.4(3)
O1 C5 C10 C11 -1.6(3)
C6 C5 C10 C11 177.03(18)
C9 C10 C11 C12 122.0(2)
C5 C10 C11 C12 -59.5(3)
C9 C10 C11 C13 -115.7(2)
C5 C10 C11 C13 62.9(3)
C9 C10 C11 C14 3.0(3)
C5 C10 C11 C14 -178.5(2)
C17 N1 C15 C6 -177.32(15)
Ni1 N1 C15 C6 15.1(2)
C17 N1 C15 C16 4.7(2)
Ni1 N1 C15 C16 -162.80(13)
C7 C6 C15 N1 151.35(17)
C5 C6 C15 N1 -30.3(3)
C7 C6 C15 C16 -30.6(2)
C5 C6 C15 C16 147.81(16)
N1 C15 C16 F3 16.8(2)
C6 C15 C16 F3 -161.30(16)
N1 C15 C16 F1 136.52(17)
C6 C15 C16 F1 -41.6(2)
N1 C15 C16 F2 -104.8(2)
C6 C15 C16 F2 77.06(19)
C15 N1 C17 C18 81.0(2)
Ni1 N1 C17 C18 -110.43(15)
C15 N1 C17 C22 -102.67(19)
Ni1 N1 C17 C22 65.94(17)
C22 C17 C18 C19 0.3(3)
N1 C17 C18 C19 176.54(16)
C22 C17 C18 C23 -179.67(17)
N1 C17 C18 C23 -3.5(3)
C17 C18 C19 C20 0.5(3)
C23 C18 C19 C20 -179.5(2)
C18 C19 C20 C21 -0.6(3)
C19 C20 C21 C22 -0.3(4)
C20 C21 C22 C17 1.1(3)
C20 C21 C22 C26 -179.4(2)
C18 C17 C22 C21 -1.1(3)
N1 C17 C22 C21 -177.40(16)
C18 C17 C22 C26 179.41(17)
N1 C17 C22 C26 3.1(3)
C19 C18 C23 C24 -62.7(2)
C17 C18 C23 C24 117.3(2)
C19 C18 C23 C25 59.0(2)
C17 C18 C23 C25 -121.0(2)
C21 C22 C26 C28B -60.4(5)
C17 C22 C26 C28B 119.1(5)
C21 C22 C26 C27A 22.3(4)
C17 C22 C26 C27A -158.3(3)
C21 C22 C26 C28A -103.7(3)
C17 C22 C26 C28A 75.7(3)
C21 C22 C26 C27B 53.0(4)
C17 C22 C26 C27B -127.6(3)
